data_1503516
loop_
_publ_author_name
'Davies, Stephen G.'
'Lee, James A.'
'Roberts, Paul M.'
'Thomson, James E.'
'Yin, Jingda'

_publ_section_title
;
 Parallel kinetic resolution of acyclic \g-amino-\a,\b-unsaturated esters:
 application to the asymmetric synthesis of 4-aminopyrrolidin-2-ones.
;
_journal_issue 1
_journal_name_full 'Organic letters'
_journal_page_first 218
_journal_page_last 221
_journal_paper_doi 10.1021/ol203011u
_journal_volume 14
_journal_year 2012
_chemical_absolute_configuration ad
_chemical_formula_moiety 'C38 H46 N2 O2'
_chemical_formula_sum 'C38 H46 N2 O2'
_chemical_formula_weight 562.80
_space_group_IT_number 19
_symmetry_cell_setting orthorhombic
_symmetry_space_group_name_Hall 'P 2ac 2ab'
_symmetry_space_group_name_H-M 'P 21 21 21'
_atom_sites_solution_hydrogens geom
_atom_sites_solution_primary direct
_cell_angle_alpha 90
_cell_angle_beta 90
_cell_angle_gamma 90
_cell_formula_units_Z 4
_cell_length_a 11.68976(18)
_cell_length_b 14.9507(2)
_cell_length_c 18.3439(3)
_cell_measurement_reflns_used 0
_cell_measurement_temperature 150
_cell_measurement_theta_max 0
_cell_measurement_theta_min 0
_cell_volume 3205.97(8)
_computing_cell_refinement 'USER DEFINED CELL REFINEMENT'
_computing_data_collection 'USER DEFINED DATA COLLECTION'
_computing_data_reduction 'USER DEFINED DATA REDUCTION'
_computing_molecular_graphics 'CAMERON (Watkin et al., 1996)'
_computing_publication_material 'CRYSTALS (Betteridge et al., 2003)'
_computing_structure_refinement 'CRYSTALS (Betteridge et al., 2003)'
_computing_structure_solution 'SIR92 (Altomare et al., 1994)'
_diffrn_ambient_temperature 150
_diffrn_measured_fraction_theta_full 0.996
_diffrn_measured_fraction_theta_max 0.992
_diffrn_measurement_device Serial
_diffrn_measurement_device_type Unknown
_diffrn_measurement_method \w/2\q
_diffrn_radiation_monochromator graphite
_diffrn_radiation_type 'Cu K\a'
_diffrn_radiation_wavelength 1.54184
_diffrn_reflns_av_R_equivalents 0.000
_diffrn_reflns_limit_h_max 14
_diffrn_reflns_limit_h_min -14
_diffrn_reflns_limit_k_max 10
_diffrn_reflns_limit_k_min -18
_diffrn_reflns_limit_l_max 20
_diffrn_reflns_limit_l_min -22
_diffrn_reflns_number 10951
_diffrn_reflns_theta_full 74.911
_diffrn_reflns_theta_max 76.440
_diffrn_reflns_theta_min 3.814
_diffrn_standards_number 0
_exptl_absorpt_coefficient_mu 0.549
_exptl_absorpt_correction_T_max 0.9059
_exptl_absorpt_correction_T_min 0.8862
_exptl_absorpt_correction_type none
_exptl_crystal_colour colourless
_exptl_crystal_density_diffrn 1.166
_exptl_crystal_density_method 'not measured'
_exptl_crystal_description block
_exptl_crystal_F_000 1216
_exptl_crystal_size_max 0.240
_exptl_crystal_size_mid 0.220
_exptl_crystal_size_min 0.180
_refine_diff_density_max 0.15
_refine_diff_density_min -0.21
_refine_ls_abs_structure_details 'Flack (1983), 3730 Friedel-pairs'
_refine_ls_abs_structure_Flack -0.25(17)
_refine_ls_extinction_method None
_refine_ls_goodness_of_fit_ref 1.0090
_refine_ls_hydrogen_treatment none
_refine_ls_matrix_type full
_refine_ls_number_parameters 380
_refine_ls_number_reflns 9922
_refine_ls_number_restraints 0
_refine_ls_R_factor_all 0.0403
_refine_ls_R_factor_gt 0.0365
_refine_ls_shift/su_max 0.0004842
_refine_ls_shift/su_mean 0.0000463
_refine_ls_structure_factor_coef Fsqd
_refine_ls_weighting_details
;
 Method= Modified Sheldrick 
 w=1/[\s^2^(F^2^) + ( 0.05P)^2^ + 0.32P] 
 ,where P=(max(Fo^2^,0) + 2Fc^2^)/3 
;
_refine_ls_weighting_scheme calc
_refine_ls_wR_factor_all 0.0936
_refine_ls_wR_factor_gt 0.0894
_refine_ls_wR_factor_ref 0.0936
_reflns_limit_h_max 14
_reflns_limit_h_min -14
_reflns_limit_k_max 18
_reflns_limit_k_min 0
_reflns_limit_l_max 22
_reflns_limit_l_min 0
_reflns_number_gt 9213
_reflns_number_total 6240
_reflns_threshold_expression I>2.0\s(I)
_oxford_diffrn_Wilson_B_factor 2.72
_oxford_diffrn_Wilson_scale 0.04
_oxford_refine_ls_r_factor_ref 0.0403
_oxford_refine_ls_scale 4.23(4)
_oxford_reflns_number_all 9922
_oxford_reflns_threshold_expression_ref I>-3.0\s(I)
_cod_data_source_file ol203011u_si_002.cif
_cod_data_source_block 43
_cod_depositor_comments
;
The following automatic conversions were performed:

'_symmetry_cell_setting' value 'Orthorhombic' changed to
'orthorhombic' according to
/home/saulius/struct/CIF-dictionaries/cif_core.dic dictionary named
'cif_core.dic' version 2.4.1 from 2010-06-29.

Automatic conversion script
Id: cif_fix_values 1715 2011-07-08 13:25:40Z adriana 
;
_cod_original_sg_symbol_Hall 'P 2ac 2ac'
_cod_database_code 1503516

loop_
_symmetry_equiv_pos_as_xyz
x,y,z
x+1/2,-y+1/2,-z
-x,y+1/2,-z+1/2
-x+1/2,-y,z+1/2

loop_
_atom_site_label
_atom_site_type_symbol
_atom_site_fract_x
_atom_site_fract_y
_atom_site_fract_z
_atom_site_U_iso_or_equiv
_atom_site_occupancy
_atom_site_adp_type
_atom_site_refinement_flags_posn
O1 O 0.01820(9) 0.24807(6) 0.91732(5) 0.0328 1.0000 Uani .
C2 C -0.00734(12) 0.21314(8) 0.86050(7) 0.0245 1.0000 Uani .
O3 O -0.11266(8) 0.18398(6) 0.84185(5) 0.0281 1.0000 Uani .
C4 C -0.20963(12) 0.18050(9) 0.89351(8) 0.0294 1.0000 Uani .
C5 C -0.24284(15) 0.27474(10) 0.91714(10) 0.0418 1.0000 Uani .
C6 C -0.30254(13) 0.13729(11) 0.84792(9) 0.0407 1.0000 Uani .
C7 C -0.17807(14) 0.12169(10) 0.95793(8) 0.0367 1.0000 Uani .
C8 C 0.07387(11) 0.18953(9) 0.79999(7) 0.0253 1.0000 Uani .
C9 C 0.18560(11) 0.24392(8) 0.79373(7) 0.0201 1.0000 Uani .
N10 N 0.28666(9) 0.19021(7) 0.77488(6) 0.0212 1.0000 Uani .
C11 C 0.26539(12) 0.12687(8) 0.71587(7) 0.0264 1.0000 Uani .
C12 C 0.37261(12) 0.09819(8) 0.67545(7) 0.0246 1.0000 Uani .
C13 C 0.46426(13) 0.15543(9) 0.66461(8) 0.0336 1.0000 Uani .
C14 C 0.55951(14) 0.12728(11) 0.62518(9) 0.0376 1.0000 Uani .
C15 C 0.56324(14) 0.04242(10) 0.59525(8) 0.0359 1.0000 Uani .
C16 C 0.47218(14) -0.01444(10) 0.60520(8) 0.0358 1.0000 Uani .
C17 C 0.37759(13) 0.01264(9) 0.64544(7) 0.0305 1.0000 Uani .
C18 C 0.34938(12) 0.15126(8) 0.83723(8) 0.0272 1.0000 Uani .
C19 C 0.41038(14) 0.22435(10) 0.88028(8) 0.0366 1.0000 Uani .
C20 C 0.27947(15) 0.09207(10) 0.88811(9) 0.0432 1.0000 Uani .
C21 C 0.16720(11) 0.32051(8) 0.73703(7) 0.0199 1.0000 Uani .
N22 N 0.09654(9) 0.39265(6) 0.77028(6) 0.0206 1.0000 Uani .
C23 C 0.04688(12) 0.45056(8) 0.71356(7) 0.0234 1.0000 Uani .
C24 C -0.05031(11) 0.40723(8) 0.67274(7) 0.0225 1.0000 Uani .
C25 C -0.05645(13) 0.41177(9) 0.59654(7) 0.0274 1.0000 Uani .
C26 C -0.14992(14) 0.37690(9) 0.55963(8) 0.0330 1.0000 Uani .
C27 C -0.23784(14) 0.33659(10) 0.59770(9) 0.0366 1.0000 Uani .
C28 C -0.23196(13) 0.33058(10) 0.67323(9) 0.0355 1.0000 Uani .
C29 C -0.13857(12) 0.36557(9) 0.71027(7) 0.0284 1.0000 Uani .
C30 C 0.15842(12) 0.44789(8) 0.82410(7) 0.0249 1.0000 Uani .
C31 C 0.07793(11) 0.50999(8) 0.86425(7) 0.0226 1.0000 Uani .
C32 C 0.09536(12) 0.60166(9) 0.86235(7) 0.0256 1.0000 Uani .
C33 C 0.02061(13) 0.65986(9) 0.89731(7) 0.0301 1.0000 Uani .
C34 C -0.07317(14) 0.62633(10) 0.93371(7) 0.0320 1.0000 Uani .
C35 C -0.09135(14) 0.53462(11) 0.93631(7) 0.0336 1.0000 Uani .
C36 C -0.01607(13) 0.47679(9) 0.90230(7) 0.0283 1.0000 Uani .
C37 C 0.27404(12) 0.35331(8) 0.69804(7) 0.0227 1.0000 Uani .
C38 C 0.37132(12) 0.38498(8) 0.73378(8) 0.0252 1.0000 Uani .
C39 C 0.46443(13) 0.41745(9) 0.69510(8) 0.0321 1.0000 Uani .
C40 C 0.46232(14) 0.41902(11) 0.61940(9) 0.0390 1.0000 Uani .
C41 C 0.36644(15) 0.38823(11) 0.58315(8) 0.0410 1.0000 Uani .
C42 C 0.27337(13) 0.35594(10) 0.62199(8) 0.0319 1.0000 Uani .
H51 H -0.3142 0.2711 0.9453 0.0627 1.0000 Uiso R
H52 H -0.1803 0.3008 0.9478 0.0619 1.0000 Uiso R
H53 H -0.2573 0.3102 0.8739 0.0630 1.0000 Uiso R
H63 H -0.3714 0.1278 0.8754 0.0556 1.0000 Uiso R
H62 H -0.2765 0.0814 0.8272 0.0554 1.0000 Uiso R
H61 H -0.3205 0.1769 0.8082 0.0569 1.0000 Uiso R
H73 H -0.2447 0.1150 0.9877 0.0498 1.0000 Uiso R
H72 H -0.1193 0.1498 0.9864 0.0500 1.0000 Uiso R
H71 H -0.1592 0.0627 0.9403 0.0493 1.0000 Uiso R
H81 H 0.0891 0.1274 0.8085 0.0293 1.0000 Uiso R
H82 H 0.0354 0.1906 0.7542 0.0283 1.0000 Uiso R
H91 H 0.2020 0.2732 0.8426 0.0207 1.0000 Uiso R
H111 H 0.2268 0.0719 0.7325 0.0295 1.0000 Uiso R
H112 H 0.2180 0.1535 0.6802 0.0297 1.0000 Uiso R
H131 H 0.4617 0.2136 0.6823 0.0355 1.0000 Uiso R
H141 H 0.6231 0.1659 0.6200 0.0400 1.0000 Uiso R
H151 H 0.6319 0.0266 0.5687 0.0430 1.0000 Uiso R
H161 H 0.4720 -0.0749 0.5857 0.0411 1.0000 Uiso R
H171 H 0.3115 -0.0252 0.6519 0.0338 1.0000 Uiso R
H181 H 0.4098 0.1123 0.8159 0.0312 1.0000 Uiso R
H191 H 0.4526 0.1932 0.9199 0.0502 1.0000 Uiso R
H192 H 0.3520 0.2640 0.9026 0.0499 1.0000 Uiso R
H193 H 0.4600 0.2557 0.8475 0.0499 1.0000 Uiso R
H201 H 0.3340 0.0678 0.9231 0.0674 1.0000 Uiso R
H202 H 0.2242 0.1263 0.9133 0.0666 1.0000 Uiso R
H203 H 0.2461 0.0438 0.8620 0.0679 1.0000 Uiso R
H211 H 0.1200 0.2953 0.6974 0.0200 1.0000 Uiso R
H231 H 0.0170 0.5044 0.7362 0.0260 1.0000 Uiso R
H232 H 0.1083 0.4713 0.6803 0.0260 1.0000 Uiso R
H251 H 0.0019 0.4430 0.5695 0.0334 1.0000 Uiso R
H261 H -0.1527 0.3809 0.5062 0.0349 1.0000 Uiso R
H271 H -0.3012 0.3110 0.5729 0.0420 1.0000 Uiso R
H281 H -0.2908 0.3013 0.7010 0.0401 1.0000 Uiso R
H291 H -0.1351 0.3587 0.7627 0.0338 1.0000 Uiso R
H301 H 0.1903 0.4091 0.8591 0.0287 1.0000 Uiso R
H302 H 0.2204 0.4833 0.8019 0.0276 1.0000 Uiso R
H321 H 0.1570 0.6261 0.8375 0.0284 1.0000 Uiso R
H331 H 0.0340 0.7215 0.8941 0.0334 1.0000 Uiso R
H341 H -0.1243 0.6658 0.9555 0.0369 1.0000 Uiso R
H351 H -0.1539 0.5118 0.9603 0.0395 1.0000 Uiso R
H361 H -0.0227 0.4164 0.9040 0.0309 1.0000 Uiso R
H381 H 0.3735 0.3856 0.7875 0.0288 1.0000 Uiso R
H391 H 0.5324 0.4403 0.7203 0.0383 1.0000 Uiso R
H401 H 0.5246 0.4415 0.5918 0.0463 1.0000 Uiso R
H411 H 0.3626 0.3907 0.5312 0.0503 1.0000 Uiso R
H421 H 0.2069 0.3355 0.5981 0.0342 1.0000 Uiso R

loop_
_atom_site_aniso_label
_atom_site_aniso_U_11
_atom_site_aniso_U_22
_atom_site_aniso_U_33
_atom_site_aniso_U_23
_atom_site_aniso_U_13
_atom_site_aniso_U_12
O1 0.0341(6) 0.0334(5) 0.0310(5) -0.0038(4) 0.0038(4) -0.0043(5)
C2 0.0237(7) 0.0214(6) 0.0284(7) 0.0030(5) 0.0008(6) 0.0000(5)
O3 0.0203(5) 0.0339(5) 0.0301(5) 0.0007(4) 0.0010(4) -0.0011(4)
C4 0.0239(7) 0.0298(6) 0.0346(7) 0.0024(6) 0.0066(6) 0.0020(6)
C5 0.0392(9) 0.0314(7) 0.0548(10) 0.0021(7) 0.0127(8) 0.0054(7)
C6 0.0237(7) 0.0468(8) 0.0516(10) -0.0011(8) 0.0047(7) -0.0020(7)
C7 0.0411(9) 0.0334(7) 0.0357(8) 0.0048(6) 0.0090(7) 0.0038(7)
C8 0.0220(7) 0.0254(6) 0.0285(7) -0.0027(5) 0.0034(6) -0.0038(6)
C9 0.0190(6) 0.0190(5) 0.0224(6) -0.0012(5) -0.0002(5) 0.0000(5)
N10 0.0210(5) 0.0198(4) 0.0229(5) -0.0041(4) -0.0004(4) 0.0030(4)
C11 0.0253(7) 0.0235(6) 0.0303(7) -0.0093(5) -0.0007(6) 0.0000(6)
C12 0.0267(7) 0.0239(6) 0.0231(6) -0.0038(5) -0.0017(5) 0.0051(6)
C13 0.0318(8) 0.0281(6) 0.0409(8) -0.0096(6) 0.0027(7) 0.0011(6)
C14 0.0291(8) 0.0394(8) 0.0442(9) -0.0055(7) 0.0061(7) -0.0011(7)
C15 0.0329(8) 0.0450(8) 0.0299(7) -0.0045(6) 0.0037(6) 0.0119(7)
C16 0.0462(9) 0.0292(7) 0.0321(7) -0.0085(6) -0.0007(7) 0.0113(7)
C17 0.0359(8) 0.0254(6) 0.0302(7) -0.0035(6) -0.0007(6) 0.0028(6)
C18 0.0265(7) 0.0262(6) 0.0288(7) -0.0003(5) -0.0028(6) 0.0084(6)
C19 0.0345(8) 0.0415(8) 0.0338(8) -0.0081(6) -0.0125(7) 0.0124(7)
C20 0.0497(10) 0.0403(8) 0.0397(9) 0.0152(7) 0.0006(8) 0.0068(8)
C21 0.0190(6) 0.0189(5) 0.0218(6) -0.0021(5) -0.0019(5) 0.0017(5)
N22 0.0213(5) 0.0182(5) 0.0223(5) -0.0021(4) -0.0027(5) 0.0028(4)
C23 0.0236(7) 0.0198(5) 0.0270(7) 0.0024(5) -0.0019(5) 0.0025(5)
C24 0.0215(7) 0.0204(5) 0.0256(7) 0.0006(5) -0.0028(5) 0.0037(5)
C25 0.0305(7) 0.0266(6) 0.0250(7) 0.0057(5) -0.0012(6) 0.0000(6)
C26 0.0407(9) 0.0320(7) 0.0265(7) 0.0039(6) -0.0107(6) 0.0000(7)
C27 0.0341(8) 0.0363(7) 0.0395(8) 0.0056(6) -0.0163(7) -0.0034(7)
C28 0.0253(8) 0.0411(8) 0.0401(8) 0.0113(7) -0.0037(6) -0.0063(7)
C29 0.0267(7) 0.0323(7) 0.0263(7) 0.0044(6) -0.0018(6) 0.0017(6)
C30 0.0246(7) 0.0230(6) 0.0270(7) -0.0048(5) -0.0031(5) -0.0013(6)
C31 0.0241(7) 0.0226(6) 0.0211(6) -0.0018(5) -0.0040(5) 0.0036(5)
C32 0.0272(7) 0.0242(6) 0.0254(6) -0.0019(5) -0.0019(6) 0.0003(6)
C33 0.0406(8) 0.0230(6) 0.0267(7) -0.0043(5) -0.0080(6) 0.0067(6)
C34 0.0375(8) 0.0372(7) 0.0212(6) -0.0040(5) -0.0003(6) 0.0154(7)
C35 0.0334(8) 0.0437(8) 0.0237(7) 0.0051(6) 0.0050(6) 0.0023(7)
C36 0.0322(8) 0.0253(6) 0.0275(7) 0.0017(5) 0.0003(6) -0.0014(6)
C37 0.0239(7) 0.0208(5) 0.0236(6) -0.0011(5) 0.0033(5) 0.0026(5)
C38 0.0238(7) 0.0223(6) 0.0294(7) 0.0001(5) 0.0019(6) 0.0008(6)
C39 0.0253(7) 0.0300(6) 0.0412(8) -0.0014(6) 0.0045(6) -0.0027(6)
C40 0.0331(9) 0.0428(8) 0.0411(9) 0.0042(7) 0.0143(7) -0.0013(7)
C41 0.0438(9) 0.0514(9) 0.0279(7) 0.0035(7) 0.0112(7) 0.0029(8)
C42 0.0312(8) 0.0382(7) 0.0262(7) -0.0026(6) 0.0012(6) 0.0031(6)

loop_
_atom_type_symbol
_atom_type_scat_dispersion_real
_atom_type_scat_dispersion_imag
_atom_type_scat_Cromer_Mann_a1
_atom_type_scat_Cromer_Mann_b1
_atom_type_scat_Cromer_Mann_a2
_atom_type_scat_Cromer_Mann_b2
_atom_type_scat_Cromer_Mann_a3
_atom_type_scat_Cromer_Mann_b3
_atom_type_scat_Cromer_Mann_a4
_atom_type_scat_Cromer_Mann_b4
_atom_type_scat_Cromer_Mann_c
_atom_type_scat_source
C 0.0181 0.0091 2.3100 20.8439 1.0200 10.2075 1.5886 0.5687 0.8650 51.6512 0.2156 'International Tables Vol C 4.2.6.8 and 6.1.1.4'
H 0.0000 0.0000 0.4930 10.5109 0.3229 26.1257 0.1402 3.1424 0.0408 57.7998 0.0030 'International Tables Vol C 4.2.6.8 and 6.1.1.4'
N 0.0311 0.0180 12.2126 0.0057 3.1322 9.8933 2.0125 28.9975 1.1663 0.5826 -11.5290 'International Tables Vol C 4.2.6.8 and 6.1.1.4'
O 0.0492 0.0322 3.0485 13.2771 2.2868 5.7011 1.5463 0.3239 0.8670 32.9089 0.2508 'International Tables Vol C 4.2.6.8 and 6.1.1.4'

loop_
_geom_angle_atom_site_label_1
_geom_angle_atom_site_label_2
_geom_angle_atom_site_label_3
_geom_angle
_geom_angle_publ_flag
O1 C2 O3 125.86(13) yes
O1 C2 C8 125.80(13) yes
O3 C2 C8 108.25(11) yes
C2 O3 C4 123.25(10) yes
O3 C4 C5 110.19(11) yes
O3 C4 C6 102.17(11) yes
C5 C4 C6 111.62(13) yes
O3 C4 C7 109.44(11) yes
C5 C4 C7 112.07(13) yes
C6 C4 C7 110.91(12) yes
C4 C5 H51 108.3 no
C4 C5 H52 109.5 no
H51 C5 H52 110.2 no
C4 C5 H53 108.5 no
H51 C5 H53 108.3 no
H52 C5 H53 111.9 no
C4 C6 H63 112.0 no
C4 C6 H62 111.1 no
H63 C6 H62 110.1 no
C4 C6 H61 108.2 no
H63 C6 H61 107.8 no
H62 C6 H61 107.6 no
C4 C7 H73 107.9 no
C4 C7 H72 110.1 no
H73 C7 H72 108.6 no
C4 C7 H71 108.9 no
H73 C7 H71 106.3 no
H72 C7 H71 114.7 no
C2 C8 C9 117.78(11) yes
C2 C8 H81 102.9 no
C9 C8 H81 111.5 no
C2 C8 H82 110.4 no
C9 C8 H82 109.0 no
H81 C8 H82 104.4 no
C8 C9 N10 114.20(9) yes
C8 C9 C21 108.62(10) yes
N10 C9 C21 110.77(10) yes
C8 C9 H91 108.7 no
N10 C9 H91 106.9 no
C21 C9 H91 107.4 no
C9 N10 C11 113.08(10) yes
C9 N10 C18 115.59(10) yes
C11 N10 C18 113.75(10) yes
N10 C11 C12 113.88(11) yes
N10 C11 H111 112.9 no
C12 C11 H111 107.1 no
N10 C11 H112 109.9 no
C12 C11 H112 105.3 no
H111 C11 H112 107.3 no
C11 C12 C13 122.28(11) yes
C11 C12 C17 119.12(12) yes
C13 C12 C17 118.54(13) yes
C12 C13 C14 120.40(13) yes
C12 C13 H131 120.2 no
C14 C13 H131 119.4 no
C13 C14 C15 120.57(15) yes
C13 C14 H141 119.7 no
C15 C14 H141 119.7 no
C14 C15 C16 119.36(14) yes
C14 C15 H151 116.7 no
C16 C15 H151 123.9 no
C15 C16 C17 120.43(13) yes
C15 C16 H161 121.9 no
C17 C16 H161 117.7 no
C12 C17 C16 120.69(14) yes
C12 C17 H171 117.1 no
C16 C17 H171 122.1 no
N10 C18 C19 110.50(11) yes
N10 C18 C20 115.90(12) yes
C19 C18 C20 110.47(13) yes
N10 C18 H181 106.2 no
C19 C18 H181 106.9 no
C20 C18 H181 106.3 no
C18 C19 H191 105.9 no
C18 C19 H192 108.7 no
H191 C19 H192 108.7 no
C18 C19 H193 108.0 no
H191 C19 H193 112.8 no
H192 C19 H193 112.5 no
C18 C20 H201 105.6 no
C18 C20 H202 110.6 no
H201 C20 H202 109.0 no
C18 C20 H203 110.7 no
H201 C20 H203 108.5 no
H202 C20 H203 112.2 no
C9 C21 N22 109.55(10) yes
C9 C21 C37 115.89(10) yes
N22 C21 C37 114.50(10) yes
C9 C21 H211 106.7 no
N22 C21 H211 105.5 no
C37 C21 H211 103.7 no
C21 N22 C23 110.80(10) yes
C21 N22 C30 114.03(10) yes
C23 N22 C30 109.67(9) yes
N22 C23 C24 113.29(10) yes
N22 C23 H231 109.0 no
C24 C23 H231 107.4 no
N22 C23 H232 109.5 no
C24 C23 H232 112.0 no
H231 C23 H232 105.3 no
C23 C24 C25 120.89(12) yes
C23 C24 C29 120.46(12) yes
C25 C24 C29 118.58(13) yes
C24 C25 C26 120.60(13) yes
C24 C25 H251 120.1 no
C26 C25 H251 119.2 no
C25 C26 C27 120.22(13) yes
C25 C26 H261 119.4 no
C27 C26 H261 120.4 no
C26 C27 C28 119.69(14) yes
C26 C27 H271 121.0 no
C28 C27 H271 119.3 no
C27 C28 C29 120.16(14) yes
C27 C28 H281 121.5 no
C29 C28 H281 118.4 no
C28 C29 C24 120.73(13) yes
C28 C29 H291 118.6 no
C24 C29 H291 120.6 no
N22 C30 C31 111.35(11) yes
N22 C30 H301 107.7 no
C31 C30 H301 107.0 no
N22 C30 H302 112.6 no
C31 C30 H302 109.2 no
H301 C30 H302 108.8 no
C30 C31 C32 120.20(12) yes
C30 C31 C36 121.04(12) yes
C32 C31 C36 118.74(12) yes
C31 C32 C33 120.99(13) yes
C31 C32 H321 121.1 no
C33 C32 H321 117.9 no
C32 C33 C34 119.73(13) yes
C32 C33 H331 118.8 no
C34 C33 H331 121.4 no
C33 C34 C35 119.85(13) yes
C33 C34 H341 119.2 no
C35 C34 H341 120.9 no
C34 C35 C36 120.31(14) yes
C34 C35 H351 120.3 no
C36 C35 H351 119.3 no
C31 C36 C35 120.35(13) yes
C31 C36 H361 116.1 no
C35 C36 H361 123.5 no
C21 C37 C38 123.91(12) yes
C21 C37 C42 118.34(13) yes
C38 C37 C42 117.68(13) yes
C37 C38 C39 121.19(13) yes
C37 C38 H381 119.6 no
C39 C38 H381 119.2 no
C38 C39 C40 120.22(14) yes
C38 C39 H391 121.1 no
C40 C39 H391 118.6 no
C39 C40 C41 119.33(14) yes
C39 C40 H401 121.7 no
C41 C40 H401 119.0 no
C40 C41 C42 120.31(14) yes
C40 C41 H411 120.4 no
C42 C41 H411 119.3 no
C37 C42 C41 121.26(14) yes
C37 C42 H421 117.4 no
C41 C42 H421 121.4 no

loop_
_geom_bond_atom_site_label_1
_geom_bond_atom_site_label_2
_geom_bond_distance
_geom_bond_publ_flag
O1 C2 1.2034(16) yes
C2 O3 1.3501(16) yes
C2 C8 1.5027(18) yes
O3 C4 1.4783(16) yes
C4 C5 1.5244(19) yes
C4 C6 1.515(2) yes
C4 C7 1.518(2) yes
C5 H51 0.983 no
C5 H52 1.001 no
C5 H53 0.969 no
C6 H63 0.960 no
C6 H62 0.967 no
C6 H61 0.962 no
C7 H73 0.956 no
C7 H72 0.960 no
C7 H71 0.965 no
C8 C9 1.5429(17) yes
C8 H81 0.959 no
C8 H82 0.953 no
C9 N10 1.4697(16) yes
C9 C21 1.5617(16) yes
C9 H91 1.016 no
N10 C11 1.4596(16) yes
N10 C18 1.4780(17) yes
C11 C12 1.5181(18) yes
C11 H111 0.986 no
C11 H112 0.946 no
C12 C13 1.386(2) yes
C12 C17 1.3936(18) yes
C13 C14 1.393(2) yes
C13 H131 0.928 no
C14 C15 1.383(2) yes
C14 H141 0.947 no
C15 C16 1.375(2) yes
C15 H151 0.968 no
C16 C17 1.390(2) yes
C16 H161 0.972 no
C17 H171 0.966 no
C18 C19 1.525(2) yes
C18 C20 1.524(2) yes
C18 H181 0.995 no
C19 H191 0.995 no
C19 H192 0.992 no
C19 H193 0.958 no
C20 H201 0.975 no
C20 H202 0.945 no
C20 H203 0.950 no
C21 N22 1.4892(15) yes
C21 C37 1.5204(18) yes
C21 H211 0.988 no
N22 C23 1.4729(16) yes
N22 C30 1.4764(16) yes
C23 C24 1.5070(18) yes
C23 H231 0.971 no
C23 H232 0.991 no
C24 C25 1.4013(19) yes
C24 C29 1.3879(19) yes
C25 C26 1.387(2) yes
C25 H251 0.964 no
C26 C27 1.381(2) yes
C26 H261 0.982 no
C27 C28 1.390(2) yes
C27 H271 0.949 no
C28 C29 1.388(2) yes
C28 H281 0.962 no
C29 H291 0.969 no
C30 C31 1.5132(18) yes
C30 H301 0.942 no
C30 H302 0.985 no
C31 C32 1.3860(18) yes
C31 C36 1.3933(19) yes
C32 C33 1.3900(19) yes
C32 H321 0.928 no
C33 C34 1.378(2) yes
C33 H331 0.937 no
C34 C35 1.388(2) yes
C34 H341 0.931 no
C35 C36 1.382(2) yes
C35 H351 0.919 no
C36 H361 0.906 no
C37 C38 1.3954(19) yes
C37 C42 1.3957(19) yes
C38 C39 1.3871(19) yes
C38 H381 0.987 no
C39 C40 1.389(2) yes
C39 H391 0.980 no
C40 C41 1.382(2) yes
C40 H401 0.948 no
C41 C42 1.387(2) yes
C41 H411 0.954 no
C42 H421 0.942 no

loop_
_geom_hbond_atom_site_label_D
_geom_hbond_atom_site_label_H
_geom_hbond_atom_site_label_A
_geom_hbond_angle_DHA
_geom_hbond_distance_DH
_geom_hbond_distance_HA
_geom_hbond_distance_DA
_geom_hbond_publ_flag
C36 H361 O1 164 0.91 2.57 3.454(2) yes
